data_4505059
loop_
_publ_author_name
'Zhang, Hong-Xia'
'Zhang, Jie'
'Zheng, Shou-Tian'
'Yang, Guo-Yu'

_publ_section_title
;
 Two New Potassium Borates, K4B10O15(OH)4with Stepped Chain and
 KB5O7(OH)2&#x00B7;H2O with Double Helical Chain
;
_journal_issue 1
_journal_name_full 'Crystal Growth &amp; Design'
_journal_page_first 157
_journal_paper_doi 10.1021/cg049888j
_journal_volume 5
_journal_year 2005
_chemical_formula_sum 'B5 H2 K2 O9.5'
_chemical_formula_weight 286.27
_chemical_name_systematic
; 
 ? 
;
_space_group_IT_number 15
_symmetry_cell_setting monoclinic
_symmetry_space_group_name_Hall '-C 2yc'
_symmetry_space_group_name_H-M 'C 1 2/c 1'
_atom_sites_solution_hydrogens geom
_atom_sites_solution_primary direct
_atom_sites_solution_secondary difmap
_audit_creation_method SHELXL-97
_cell_angle_alpha 90.00
_cell_angle_beta 95.271(4)
_cell_angle_gamma 90.00
_cell_formula_units_Z 8
_cell_length_a 18.077(6)
_cell_length_b 6.857(2)
_cell_length_c 13.266(4)
_cell_measurement_reflns_used 2794
_cell_measurement_temperature 293(2)
_cell_measurement_theta_max 34.97
_cell_measurement_theta_min 2.26
_cell_volume 1637.4(9)
_computing_cell_refinement 'CrystalClear (Rigaku Corp., 2000)'
_computing_data_collection 'CrystalClear (Rigaku Corp., 2000)'
_computing_data_reduction 'CrystalClear (Rigaku Corp., 2000)'
_computing_structure_refinement 'SHELXL-97 (Sheldrick, 1997)'
_computing_structure_solution 'SHELXS-97 (Sheldrick, 1990)'
_diffrn_ambient_temperature 293(2)
_diffrn_detector_area_resol_mean 14.6306
_diffrn_measured_fraction_theta_full 0.972
_diffrn_measured_fraction_theta_max 0.972
_diffrn_measurement_method dtprofit.ref
_diffrn_radiation_monochromator graphite
_diffrn_radiation_source 'fine-focus sealed tube'
_diffrn_radiation_type MoK\a
_diffrn_radiation_wavelength 0.71073
_diffrn_reflns_av_R_equivalents 0.0199
_diffrn_reflns_av_sigmaI/netI 0.0224
_diffrn_reflns_limit_h_max 27
_diffrn_reflns_limit_h_min -29
_diffrn_reflns_limit_k_max 11
_diffrn_reflns_limit_k_min -10
_diffrn_reflns_limit_l_max 21
_diffrn_reflns_limit_l_min -20
_diffrn_reflns_number 11305
_diffrn_reflns_theta_full 34.97
_diffrn_reflns_theta_max 34.97
_diffrn_reflns_theta_min 2.26
_diffrn_standards_decay_% none
_diffrn_standards_interval_count none
_diffrn_standards_interval_time none
_diffrn_standards_number none
_exptl_absorpt_coefficient_mu 1.194
_exptl_absorpt_correction_T_max 1.000
_exptl_absorpt_correction_T_min 0.679
_exptl_absorpt_correction_type emperical
_exptl_crystal_colour colorless
_exptl_crystal_density_diffrn 2.322
_exptl_crystal_density_method 'not measured'
_exptl_crystal_description prism
_exptl_crystal_F_000 1128
_exptl_crystal_size_max 0.65
_exptl_crystal_size_mid 0.65
_exptl_crystal_size_min 0.30
_refine_diff_density_max 0.403
_refine_diff_density_min -0.340
_refine_diff_density_rms 0.057
_refine_ls_extinction_coef 0.0006(14)
_refine_ls_extinction_expression Fc^*^=kFc[1+0.001xFc^2^\l^3^/sin(2\q)]^-1/4^
_refine_ls_extinction_method SHELXL
_refine_ls_goodness_of_fit_ref 1.123
_refine_ls_hydrogen_treatment mixed
_refine_ls_matrix_type full
_refine_ls_number_parameters 159
_refine_ls_number_reflns 3496
_refine_ls_number_restraints 0
_refine_ls_restrained_S_all 1.123
_refine_ls_R_factor_all 0.0246
_refine_ls_R_factor_gt 0.0234
_refine_ls_shift/su_max 0.000
_refine_ls_shift/su_mean 0.000
_refine_ls_structure_factor_coef Fsqd
_refine_ls_weighting_details 'calc w=1/[\s^2^(Fo^2^)+(0.0263P)^2^+1.1173P] where P=(Fo^2^+2Fc^2^)/3'
_refine_ls_weighting_scheme calc
_refine_ls_wR_factor_gt 0.0633
_refine_ls_wR_factor_ref 0.0641
_reflns_number_gt 3372
_reflns_number_total 3496
_reflns_threshold_expression >2sigma(I)
_cod_data_source_file cg049888jsi20040325_044209.cif
_cod_data_source_block K4B10O15(OH)4
_cod_depositor_comments
;
The following automatic conversions were performed:

'_symmetry_cell_setting' value 'Monoclinic' changed to 'monoclinic'
according to /home/saulius/struct/CIF-dictionaries/cif_core.dic
dictionary named 'cif_core.dic' version 2.4.1 from 2010-06-29.

Automatic conversion script
Id: cif_fix_values 1715 2011-07-08 13:25:40Z adriana 
;
_cod_original_sg_symbol_H-M C2/c
_cod_original_formula_sum 'H2 B5 K2 O9.50'
_cod_database_code 4505059

loop_
_symmetry_equiv_pos_as_xyz
'x, y, z'
'-x, y, -z+1/2'
'x+1/2, y+1/2, z'
'-x+1/2, y+1/2, -z+1/2'
'-x, -y, -z'
'x, -y, z-1/2'
'-x+1/2, -y+1/2, -z'
'x+1/2, -y+1/2, z-1/2'

loop_
_atom_site_label
_atom_site_type_symbol
_atom_site_fract_x
_atom_site_fract_y
_atom_site_fract_z
_atom_site_U_iso_or_equiv
_atom_site_adp_type
_atom_site_occupancy
_atom_site_symmetry_multiplicity
_atom_site_calc_flag
_atom_site_refinement_flags
K1 K 0.061286(11) 0.13479(3) -0.067041(14) 0.01746(6) Uani 1 1 d .
K2 K 0.283925(11) 0.10558(3) 0.152807(15) 0.02042(6) Uani 1 1 d .
B1 B -0.08312(5) -0.15657(12) -0.18874(6) 0.00967(13) Uani 1 1 d .
B2 B 0.03565(4) -0.33837(11) -0.17000(6) 0.00821(12) Uani 1 1 d .
B3 B 0.10814(5) -0.38929(12) -0.00237(6) 0.00966(13) Uani 1 1 d .
B4 B 0.22477(5) -0.40522(12) 0.09918(6) 0.01096(13) Uani 1 1 d .
B5 B 0.13017(5) -0.16499(12) 0.14540(6) 0.00968(13) Uani 1 1 d .
O1 O 0.09562(3) -0.21814(9) -0.21276(4) 0.01310(11) Uani 1 1 d .
O2 O 0.13647(3) 0.04687(8) 0.14663(4) 0.01168(10) Uani 1 1 d .
O3 O -0.01921(3) -0.20440(9) -0.13028(4) 0.01266(11) Uani 1 1 d .
O4 O 0.0000 -0.45953(11) -0.2500 0.00807(12) Uani 1 2 d S
O5 O 0.07219(3) -0.45853(8) -0.08941(4) 0.01068(10) Uani 1 1 d .
O6 O 0.17285(3) -0.49483(9) 0.03132(5) 0.01481(11) Uani 1 1 d .
O7 O 0.29341(4) -0.49091(10) 0.11172(5) 0.01856(13) Uani 1 1 d .
O8 O 0.20829(3) -0.24301(9) 0.15033(4) 0.01253(11) Uani 1 1 d .
O9 O 0.09379(4) -0.22725(9) 0.23279(5) 0.01536(11) Uani 1 1 d .
O10 O 0.08846(3) -0.23078(9) 0.04942(4) 0.01250(11) Uani 1 1 d .
H1 H 0.0648(11) -0.330(3) 0.2226(14) 0.040(5) Uiso 1 1 d .
H2 H 0.3259(10) -0.421(3) 0.1482(13) 0.034(4) Uiso 1 1 d .

loop_
_atom_site_aniso_label
_atom_site_aniso_U_11
_atom_site_aniso_U_22
_atom_site_aniso_U_33
_atom_site_aniso_U_23
_atom_site_aniso_U_13
_atom_site_aniso_U_12
K1 0.01850(9) 0.01502(8) 0.01970(9) 0.00007(5) 0.00630(6) -0.00079(6)
K2 0.01829(9) 0.02386(10) 0.01981(9) -0.00832(6) 0.00556(6) -0.00712(6)
B1 0.0101(3) 0.0093(3) 0.0095(3) -0.0008(2) 0.0002(2) 0.0025(2)
B2 0.0091(3) 0.0075(3) 0.0077(3) 0.0000(2) -0.0013(2) 0.0006(2)
B3 0.0108(3) 0.0091(3) 0.0087(3) -0.0002(2) -0.0010(2) 0.0013(2)
B4 0.0110(3) 0.0114(3) 0.0101(3) -0.0010(2) -0.0008(2) 0.0030(2)
B5 0.0091(3) 0.0095(3) 0.0102(3) -0.0018(2) -0.0004(2) 0.0013(2)
O1 0.0126(2) 0.0157(2) 0.0103(2) 0.00307(18) -0.00272(18) -0.00621(19)
O2 0.0114(2) 0.0084(2) 0.0157(2) -0.00124(17) 0.00372(18) 0.00149(17)
O3 0.0128(2) 0.0139(2) 0.0106(2) -0.00415(18) -0.00292(18) 0.00532(19)
O4 0.0098(3) 0.0068(3) 0.0073(3) 0.000 -0.0015(2) 0.000
O5 0.0144(2) 0.0089(2) 0.0079(2) 0.00015(16) -0.00351(17) 0.00129(17)
O6 0.0140(3) 0.0136(2) 0.0154(2) -0.00513(19) -0.00624(19) 0.00572(19)
O7 0.0117(3) 0.0195(3) 0.0232(3) -0.0082(2) -0.0052(2) 0.0070(2)
O8 0.0097(2) 0.0125(2) 0.0147(2) -0.00495(18) -0.00248(18) 0.00345(18)
O9 0.0184(3) 0.0150(3) 0.0131(2) -0.00092(19) 0.0040(2) -0.0059(2)
O10 0.0111(2) 0.0135(2) 0.0121(2) -0.00444(18) -0.00325(17) 0.00410(18)

loop_
_atom_type_symbol
_atom_type_description
_atom_type_scat_dispersion_real
_atom_type_scat_dispersion_imag
_atom_type_scat_source
B B 0.0013 0.0007 'International Tables Vol C Tables 4.2.6.8 and 6.1.1.4'
H H 0.0000 0.0000 'International Tables Vol C Tables 4.2.6.8 and 6.1.1.4'
O O 0.0106 0.0060 'International Tables Vol C Tables 4.2.6.8 and 6.1.1.4'
K K 0.2009 0.2494 'International Tables Vol C Tables 4.2.6.8 and 6.1.1.4'

loop_
_geom_angle_atom_site_label_1
_geom_angle_atom_site_label_2
_geom_angle_atom_site_label_3
_geom_angle
_geom_angle_site_symmetry_1
_geom_angle_site_symmetry_3
O5 K1 O10 81.62(2) 1_565 5
O5 K1 O3 145.35(2) 1_565 .
O10 K1 O3 75.21(2) 5 .
O5 K1 O3 87.582(19) 1_565 5
O10 K1 O3 62.753(18) 5 5
O3 K1 O3 103.772(18) . 5
O5 K1 O9 69.999(18) 1_565 6
O10 K1 O9 107.942(19) 5 6
O3 K1 O9 92.93(2) . 6
O3 K1 O9 157.14(2) 5 6
O5 K1 O7 103.93(2) 1_565 7_545
O10 K1 O7 170.451(19) 5 7_545
O3 K1 O7 96.31(3) . 7_545
O3 K1 O7 124.610(19) 5 7_545
O9 K1 O7 67.57(2) 6 7_545
O5 K1 O10 152.142(19) 1_565 .
O10 K1 O10 105.614(16) 5 .
O3 K1 O10 60.99(3) . .
O3 K1 O10 72.93(2) 5 .
O9 K1 O10 129.584(19) 6 .
O7 K1 O10 73.17(2) 7_545 .
O5 K1 O2 105.138(16) 1_565 .
O10 K1 O2 108.35(2) 5 .
O3 K1 O2 106.41(2) . .
O3 K1 O2 46.97(2) 5 .
O9 K1 O2 142.13(2) 6 .
O7 K1 O2 77.99(2) 7_545 .
O10 K1 O2 47.008(17) . .
O5 K1 O1 131.91(2) 1_565 .
O10 K1 O1 117.973(17) 5 .
O3 K1 O1 47.22(2) . .
O3 K1 O1 140.410(19) 5 .
O9 K1 O1 62.32(2) 6 .
O7 K1 O1 52.560(18) 7_545 .
O10 K1 O1 69.03(3) . .
O2 K1 O1 108.30(2) . .
O5 K1 B1 93.394(19) 1_565 5
O10 K1 B1 86.04(2) 5 5
O3 K1 B1 110.06(2) . 5
O3 K1 B1 23.40(2) 5 5
O9 K1 B1 155.74(2) 6 5
O7 K1 B1 101.21(2) 7_545 5
O10 K1 B1 61.04(2) . 5
O2 K1 B1 24.091(19) . 5
O1 K1 B1 129.00(2) . 5
O5 K1 O6 42.336(19) 1_565 1_565
O10 K1 O6 109.38(2) 5 1_565
O3 K1 O6 172.304(17) . 1_565
O3 K1 O6 73.84(2) 5 1_565
O9 K1 O6 91.46(2) 6 1_565
O7 K1 O6 79.55(3) 7_545 1_565
O10 K1 O6 111.42(3) . 1_565
O2 K1 O6 66.49(2) . 1_565
O1 K1 O6 130.69(2) . 1_565
B1 K1 O6 64.844(19) 5 1_565
O5 K1 B3 22.059(19) 1_565 1_565
O10 K1 B3 88.52(2) 5 1_565
O3 K1 B3 163.01(2) . 1_565
O3 K1 B3 72.08(2) 5 1_565
O9 K1 B3 87.38(2) 6 1_565
O7 K1 B3 99.49(3) 7_545 1_565
O10 K1 B3 130.08(3) . 1_565
O2 K1 B3 83.08(2) . 1_565
O1 K1 B3 143.91(2) . 1_565
B1 K1 B3 72.92(2) 5 1_565
O6 K1 B3 23.671(18) 1_565 1_565
O2 K2 O6 107.12(2) . 7_545
O2 K2 O8 51.669(19) . .
O6 K2 O8 86.02(2) 7_545 .
O2 K2 O8 92.790(19) . 4
O6 K2 O8 160.02(2) 7_545 4
O8 K2 O8 108.380(17) . 4
O2 K2 O9 143.73(2) . 4
O6 K2 O9 108.67(3) 7_545 4
O8 K2 O9 136.59(2) . 4
O8 K2 O9 51.35(2) 4 4
O2 K2 O7 102.593(19) . 1_565
O6 K2 O7 94.13(2) 7_545 1_565
O8 K2 O7 152.39(2) . 1_565
O8 K2 O7 79.53(2) 4 1_565
O9 K2 O7 69.28(2) 4 1_565
O2 K2 O5 145.95(2) . 7_545
O6 K2 O5 47.708(16) 7_545 7_545
O8 K2 O5 98.52(3) . 7_545
O8 K2 O5 114.69(2) 4 7_545
O9 K2 O5 68.09(3) 4 7_545
O7 K2 O5 101.92(2) 1_565 7_545
O2 K2 B3 123.95(2) . 7_545
O6 K2 B3 25.246(19) 7_545 7_545
O8 K2 B3 85.55(3) . 7_545
O8 K2 B3 139.01(2) 4 7_545
O9 K2 B3 91.76(3) 4 7_545
O7 K2 B3 106.01(3) 1_565 7_545
O5 K2 B3 24.515(17) 7_545 7_545
O2 K2 B4 83.66(2) . 4
O6 K2 B4 157.49(2) 7_545 4
O8 K2 B4 85.61(2) . 4
O8 K2 B4 23.72(2) 4 4
O9 K2 B4 65.09(2) 4 4
O7 K2 B4 102.87(2) 1_565 4
O5 K2 B4 113.28(2) 7_545 4
B3 K2 B4 132.98(2) 7_545 4
O2 K2 B5 25.19(2) . .
O6 K2 B5 97.16(2) 7_545 .
O8 K2 B5 26.486(19) . .
O8 K2 B5 101.77(2) 4 .
O9 K2 B5 148.79(2) 4 .
O7 K2 B5 127.13(2) 1_565 .
O5 K2 B5 123.34(3) 7_545 .
B3 K2 B5 105.77(3) 7_545 .
B4 K2 B5 84.34(2) 4 .
O2 K2 B5 118.59(2) . 4
O6 K2 B5 133.74(3) 7_545 4
O8 K2 B5 127.51(2) . 4
O8 K2 B5 26.35(2) 4 4
O9 K2 B5 25.190(19) 4 4
O7 K2 B5 70.35(2) 1_565 4
O5 K2 B5 91.82(3) 7_545 4
B3 K2 B5 116.13(3) 7_545 4
B4 K2 B5 43.86(2) 4 4
B5 K2 B5 127.358(16) . 4
O2 K2 B4 81.77(2) . 1_565
O6 K2 B4 100.80(2) 7_545 1_565
O8 K2 B4 132.36(3) . 1_565
O8 K2 B4 79.99(2) 4 1_565
O9 K2 B4 86.02(3) 4 1_565
O7 K2 B4 20.83(2) 1_565 1_565
O5 K2 B4 120.95(2) 7_545 1_565
B3 K2 B4 119.25(2) 7_545 1_565
B4 K2 B4 100.27(2) 4 1_565
B5 K2 B4 106.44(3) . 1_565
B5 K2 B4 80.04(3) 4 1_565
O3 B1 O1 121.44(7) . 2_554
O3 B1 O2 119.02(7) . 5
O1 B1 O2 119.54(7) 2_554 5
O3 B1 K1 55.15(4) . 5
O1 B1 K1 164.28(5) 2_554 5
O2 B1 K1 65.90(4) 5 5
O3 B1 K1 48.09(4) . .
O1 B1 K1 130.94(5) 2_554 .
O2 B1 K1 91.21(5) 5 .
K1 B1 K1 60.434(16) 5 .
O4 B2 O5 110.69(6) . .
O4 B2 O3 110.35(6) . .
O5 B2 O3 111.22(6) . .
O4 B2 O1 108.85(6) . .
O5 B2 O1 106.90(6) . .
O3 B2 O1 108.72(6) . .
O4 B2 K1 147.33(5) . .
O5 B2 K1 101.59(5) . .
O3 B2 K1 50.39(4) . .
O1 B2 K1 64.64(4) . .
O10 B3 O5 125.89(7) . .
O10 B3 O6 120.03(7) . .
O5 B3 O6 114.05(7) . .
O10 B3 K2 151.00(6) . 7_545
O5 B3 K2 65.69(5) . 7_545
O6 B3 K2 55.80(4) . 7_545
O10 B3 K1 144.61(6) . 1_545
O5 B3 K1 51.10(4) . 1_545
O6 B3 K1 76.81(4) . 1_545
K2 B3 K1 64.36(2) 7_545 1_545
O8 B4 O7 122.12(7) . .
O8 B4 O6 121.67(7) . .
O7 B4 O6 116.20(7) . .
O8 B4 K2 56.57(4) . 4_545
O7 B4 K2 90.80(5) . 4_545
O6 B4 K2 124.44(6) . 4_545
O8 B4 K2 138.52(5) . 1_545
O7 B4 K2 47.27(4) . 1_545
O6 B4 K2 83.41(5) . 1_545
K2 B4 K2 82.17(2) 4_545 1_545
O9 B5 O2 109.00(6) . .
O9 B5 O10 111.32(7) . .
O2 B5 O10 110.16(6) . .
O9 B5 O8 110.69(6) . .
O2 B5 O8 106.36(6) . .
O10 B5 O8 109.19(6) . .
O9 B5 K2 125.35(5) . .
O2 B5 K2 51.76(4) . .
O10 B5 K2 123.29(5) . .
O8 B5 K2 54.61(4) . .
O9 B5 K2 55.60(4) . 4_545
O2 B5 K2 115.34(5) . 4_545
O10 B5 K2 134.44(5) . 4_545
O8 B5 K2 55.67(4) . 4_545
K2 B5 K2 85.07(3) . 4_545
O9 B5 K1 75.40(5) . 5
O2 B5 K1 91.05(4) . 5
O10 B5 K1 50.18(3) . 5
O8 B5 K1 157.60(5) . 5
K2 B5 K1 140.21(3) . 5
K2 B5 K1 129.16(3) 4_545 5
B1 O1 B2 117.63(6) 2_554 .
B1 O1 K1 108.61(5) 2_554 .
B2 O1 K1 90.02(4) . .
B1 O2 B5 119.39(6) 5 .
B1 O2 K2 129.28(5) 5 .
B5 O2 K2 103.05(4) . .
B1 O2 K1 90.01(5) 5 .
B5 O2 K1 99.03(4) . .
K2 O2 K1 110.49(2) . .
B1 O3 B2 120.22(6) . .
B1 O3 K1 110.78(5) . .
B2 O3 K1 105.78(5) . .
B1 O3 K1 101.45(5) . 5
B2 O3 K1 132.65(4) . 5
K1 O3 K1 76.228(18) . 5
B2 O4 B2 110.16(8) 2_554 .
B3 O5 B2 125.09(6) . .
B3 O5 K1 106.84(4) . 1_545
B2 O5 K1 127.28(4) . 1_545
B3 O5 K2 89.80(5) . 7_545
B2 O5 K2 109.41(5) . 7_545
K1 O5 K2 76.463(18) 1_545 7_545
B4 O6 B3 118.09(7) . .
B4 O6 K2 118.12(6) . 7_545
B3 O6 K2 98.96(5) . 7_545
B4 O6 K1 156.58(5) . 1_545
B3 O6 K1 79.51(5) . 1_545
K2 O6 K1 70.186(19) 7_545 1_545
B4 O7 K2 111.90(6) . 1_545
B4 O7 K1 160.61(6) . 7_545
K2 O7 K1 77.29(2) 1_545 7_545
B4 O7 H2 112.8(12) . .
K2 O7 H2 118.9(12) 1_545 .
K1 O7 H2 74.1(12) 7_545 .
B4 O8 B5 121.34(6) . .
B4 O8 K2 126.09(6) . .
B5 O8 K2 98.91(5) . .
B4 O8 K2 99.71(5) . 4_545
B5 O8 K2 97.98(4) . 4_545
K2 O8 K2 109.17(2) . 4_545
B5 O9 K2 99.21(5) . 4_545
B5 O9 K1 146.05(5) . 6_556
K2 O9 K1 78.83(2) 4_545 6_556
B5 O9 H1 114.9(12) . .
K2 O9 H1 100.5(12) 4_545 .
K1 O9 H1 98.6(12) 6_556 .
B3 O10 B5 122.85(6) . .
B3 O10 K1 122.02(5) . 5
B5 O10 K1 105.86(5) . 5
B3 O10 K1 117.03(5) . .
B5 O10 K1 103.67(5) . .
K1 O10 K1 74.386(16) 5 .

loop_
_geom_bond_atom_site_label_1
_geom_bond_atom_site_label_2
_geom_bond_distance
_geom_bond_site_symmetry_2
K1 O5 2.8133(11) 1_565
K1 O10 2.8164(11) 5
K1 O3 2.8296(9) .
K1 O3 2.8327(10) 5
K1 O9 2.8434(10) 6
K1 O7 2.9172(11) 7_545
K1 O10 2.9619(10) .
K1 O2 3.0882(10) .
K1 O1 3.1937(10) .
K1 B1 3.3831(14) 5
K1 O6 3.4258(10) 1_565
K1 B3 3.4598(13) 1_565
K2 O2 2.6895(11) .
K2 O6 2.7394(10) 7_545
K2 O8 2.7525(10) .
K2 O8 2.8018(10) 4
K2 O9 2.8084(9) 4
K2 O7 2.8283(12) 1_565
K2 O5 2.9817(10) 7_545
K2 B3 3.2718(11) 7_545
K2 B4 3.3091(14) 4
K2 B5 3.3357(12) .
K2 B5 3.3599(11) 4
K2 B4 3.5725(14) 1_565
B1 O3 1.3709(10) .
B1 O1 1.3720(10) 2_554
B1 O2 1.3809(10) 5
B1 K1 3.3831(14) 5
B2 O4 1.4513(9) .
B2 O5 1.4589(10) .
B2 O3 1.4836(10) .
B2 O1 1.5131(11) .
B3 O10 1.3508(10) .
B3 O5 1.3576(10) .
B3 O6 1.4127(11) .
B3 K2 3.2718(11) 7_545
B3 K1 3.4598(13) 1_545
B4 O8 1.3504(10) .
B4 O7 1.3692(11) .
B4 O6 1.3834(11) .
B4 K2 3.3091(14) 4_545
B4 K2 3.5725(14) 1_545
B5 O9 1.4487(11) .
B5 O2 1.4572(11) .
B5 O10 1.4888(10) .
B5 O8 1.5058(11) .
B5 K2 3.3599(11) 4_545
B5 K1 3.5271(14) 5
O1 B1 1.3720(10) 2_554
O2 B1 1.3809(10) 5
O3 K1 2.8327(10) 5
O4 B2 1.4513(9) 2_554
O5 K1 2.8133(11) 1_545
O5 K2 2.9817(10) 7_545
O6 K2 2.7394(10) 7_545
O6 K1 3.4258(10) 1_545
O7 K2 2.8283(12) 1_545
O7 K1 2.9172(11) 7_545
O7 H2 0.872(18) .
O8 K2 2.8018(10) 4_545
O9 K2 2.8084(9) 4_545
O9 K1 2.8434(10) 6_556
O9 H1 0.88(2) .
O10 K1 2.8164(11) 5

loop_
_geom_hbond_atom_site_label_D
_geom_hbond_atom_site_label_H
_geom_hbond_atom_site_label_A
_geom_hbond_distance_DH
_geom_hbond_distance_HA
_geom_hbond_distance_DA
_geom_hbond_angle_DHA
_geom_hbond_site_symmetry_A
O9 H1 O4 0.88(2) 1.91(2) 2.7588(11) 160.0(17) 5_545
O7 H2 O1 0.872(18) 1.851(18) 2.7170(10) 171.9(17) 7_545
